data_1561505
loop_
_publ_author_name
'Luberda-Durna\'s, K.'
'Guill\'en, A. Gonz\'alez'
'\/Lasocha, W.'

_publ_section_title
;
 Synthesis optimisation and characterisation of the organic-inorganic
 layered materials ZnS(m-xylylenediamine)1/2 and ZnS(p-xylylenediamine)1/2
;
_journal_name_full 'Journal of Solid State Chemistry'
_journal_page_first 162
_journal_page_last 169
_journal_paper_doi 10.1016/j.jssc.2016.03.022
_journal_volume 238
_journal_year 2016
_chemical_absolute_configuration .
_chemical_formula_moiety 'Zn2 S2, C8 H12 N2'
_chemical_formula_sum 'C8 H12 N2 S2 Zn2'
_chemical_formula_weight 331.1
_chemical_name_common 'p-xylylenediamine zinc sulphide'
_chemical_name_systematic
; 
p-xylylenediamine zinc sulphide
;
_space_group_IT_number 61
_space_group_name_Hall '-P 2bc 2ac'
_space_group_name_H-M_alt 'P c a b'
_symmetry_cell_setting orthorhombic
_symmetry_Int_Tables_number 61
_symmetry_space_group_name_Hall '-P 2bc 2ac'
_symmetry_space_group_name_H-M 'P c a b'
_cell_angle_alpha 90
_cell_angle_beta 90
_cell_angle_gamma 90
_cell_formula_units_Z 4
_cell_length_a 6.6018(6)
_cell_length_b 24.829(5)
_cell_length_c 6.2170(6)
_cell_measurement_temperature 293
_cell_volume 1019.1(2)
_diffrn_ambient_temperature 293
_diffrn_measurement_device_type diffractometr
_diffrn_radiation_probe x-ray
_diffrn_radiation_type 'Cu K\a'
_diffrn_radiation_wavelength 1.5418
_exptl_absorpt_coefficient_mu 9.261
_exptl_crystal_density_diffrn 2.1579
_exptl_crystal_F_000 664
_pd_char_colour 'light yellow'
_pd_instr_location ' ?'
_pd_meas_2theta_range_inc 0.017
_pd_meas_2theta_range_max 84.999
_pd_meas_2theta_range_min 5.008
_pd_meas_number_of_points 4788
_pd_proc_2theta_range_inc 0.017
_pd_proc_2theta_range_max 84.999
_pd_proc_2theta_range_min 10.005
_pd_proc_ls_background_function 'Manual background combined with 15 Legendre polynoms'
_pd_proc_ls_pref_orient_corr 'March & Dollase'
_pd_proc_ls_profile_function Pseudo-Voigt
_pd_proc_ls_prof_R_factor 0.0282
_pd_proc_ls_prof_wR_expected 0.0120
_pd_proc_ls_prof_wR_factor 0.0373
_refine_ls_goodness_of_fit_all 3.12
_refine_ls_hydrogen_treatment constr
_refine_ls_number_constraints 0
_refine_ls_number_parameters 44
_refine_ls_number_restraints 21
_refine_ls_R_factor_all 0.0195
_refine_ls_R_factor_gt 0.0195
_refine_ls_shift/su_max 0.0394
_refine_ls_shift/su_mean 0.0088
_refine_ls_weighting_scheme sigma
_refine_ls_wR_factor_all 0.0306
_refine_ls_wR_factor_gt 0.0306
_cod_data_source_file JSSC-2016-238-162.cif
_cod_data_source_block ZNSPXDA
_cod_depositor_comments
;
The following automatic conversions were performed:

data item '_diffrn_radiation_probe' value 'X-ray' was changed to
'x-ray' in accordance with the built-in table derived from the CIF
Core dictionary named 'cif_core.dic' version 2.4.5 last updated on
2014-11-21.

Automatic conversion script
Id: cif_fix_values 8369 2020-08-20 11:38:08Z andrius 
;
_cod_database_code 1561505

loop_
_space_group_symop_id
_space_group_symop_operation_xyz
1 x,y,z
2 -x,-y+1/2,z+1/2
3 -x+1/2,y+1/2,-z
4 x+1/2,-y,-z+1/2
5 -x,-y,-z
6 x,y+1/2,-z+1/2
7 x+1/2,-y+1/2,z
8 -x+1/2,y,z+1/2

loop_
_atom_site_label
_atom_site_type_symbol
_atom_site_fract_x
_atom_site_fract_y
_atom_site_fract_z
_atom_site_adp_type
_atom_site_U_iso_or_equiv
_atom_site_site_symmetry_multiplicity
_atom_site_occupancy
_atom_site_calc_flag
_atom_site_refinement_flags
_atom_site_disorder_assembly
_atom_site_disorder_group
Zn1 Zn -0.1029(9) 0.2811(3) 0.1987(15) Uiso 0.020(3) 8 1 d . . .
S1 S 0.0640(17) 0.2049(5) 0.323(3) Uiso 0.015(5) 8 1 d . . .
N1 N 0.039(4) 0.3498(12) 0.343(3) Uiso 0.011(9) 8 1 d . . .
C1 C -0.057(3) 0.3983(13) 0.253(4) Uiso 0.011(9) 8 1 d . . .
C2 C -0.080(3) 0.5019(7) 0.2927(15) Uiso 0.011(9) 8 1 d . . .
C4 C -0.0266(14) 0.4523(4) 0.385(2) Uiso 0.011(9) 8 1 d . . .
C5 C 0.053(3) 0.4505(5) 0.591(3) Uiso 0.011(9) 8 1 d . . .
H1n1 H 0.020245 0.349038 0.481392 Uiso 0.0129 8 1 d . . .
H2n1 H 0.167364 0.349939 0.311353 Uiso 0.0129 8 1 d . . .
H1c1 H -0.199458 0.391756 0.233388 Uiso 0.0129 8 1 d . . .
H2c1 H -0.012237 0.403448 0.107743 Uiso 0.0129 8 1 d . . .
H1c2 H -0.135024 0.503105 0.149849 Uiso 0.0129 8 1 d . . .
H1c5 H 0.089636 0.416575 0.653966 Uiso 0.0129 8 1 d . . .

loop_
_atom_type_symbol
_atom_type_scat_dispersion_real
_atom_type_scat_dispersion_imag
_atom_type_scat_source
_atom_type_scat_Cromer_Mann_a1
_atom_type_scat_Cromer_Mann_b1
_atom_type_scat_Cromer_Mann_a2
_atom_type_scat_Cromer_Mann_b2
_atom_type_scat_Cromer_Mann_a3
_atom_type_scat_Cromer_Mann_b3
_atom_type_scat_Cromer_Mann_a4
_atom_type_scat_Cromer_Mann_b4
_atom_type_scat_Cromer_Mann_c
C 0.0181 0.0091 'International Tables Vol C tables 4.2.6.8 and 6.1.1.4' 2.31 20.843901 1.02 10.2075 1.5886 0.5687 0.865 51.651199 0.2156
H 0.0000 0.0000 'International Tables Vol C tables 4.2.6.8 and 6.1.1.4' 0.493002 10.5109 0.322912 26.1257 0.140191 3.14236 0.04081 57.799702 0.003038
N 0.0311 0.0180 'International Tables Vol C tables 4.2.6.8 and 6.1.1.4' 12.2126 0.0057 3.1322 9.8933 2.0125 28.997499 1.1663 0.5826 -11.529
S 0.3331 0.5567 'International Tables Vol C tables 4.2.6.8 and 6.1.1.4' 6.9053 1.4679 5.2034 22.215099 1.4379 0.2536 1.5863 56.172001 0.8669
Zn -1.5491 0.6778 'International Tables Vol C tables 4.2.6.8 and 6.1.1.4' 14.0743 3.2655 7.0318 0.2333 5.1652 10.3163 2.41 58.709702 1.3041

loop_
_geom_angle_atom_site_label_1
_geom_angle_atom_site_label_2
_geom_angle_atom_site_label_3
_geom_angle_site_symmetry_1
_geom_angle_site_symmetry_2
_geom_angle_site_symmetry_3
_geom_angle
S1 Zn1 S1 . . 2_554 113.2(6)
S1 Zn1 S1 . . 7_455 117.1(6)
S1 Zn1 N1 . . . 107.7(9)
S1 Zn1 S1 2_554 . 7_455 113.6(6)
S1 Zn1 N1 2_554 . . 104.3(8)
S1 Zn1 N1 7_455 . . 98.8(8)
Zn1 S1 Zn1 . . 2_555 104.9(6)
Zn1 S1 Zn1 . . 7_555 102.4(6)
Zn1 S1 Zn1 2_555 . 7_555 101.5(6)
Zn1 N1 C1 . . . 107.7(17)
Zn1 N1 H1n1 . . . 109.48
Zn1 N1 H2n1 . . . 109.48
C1 N1 H1n1 . . . 109.48
C1 N1 H2n1 . . . 109.48
H1n1 N1 H2n1 . . . 111.2
N1 C1 C4 . . . 116.1(19)
N1 C1 H1c1 . . . 109.49
N1 C1 H2c1 . . . 109.47
C4 C1 H1c1 . . . 109.47
C4 C1 H2c1 . . . 109.48
H1c1 C1 H2c1 . . . 101.86
C4 C2 C5 . . 5_566 120.0(12)
C4 C2 H1c2 . . . 120.01
C5 C2 H1c2 5_566 . . 120.01
C1 C4 C2 . . . 120.0(14)
C1 C4 C5 . . . 120.0(13)
C2 C4 C5 . . . 120.0(11)
C2 C5 C4 5_566 . . 120.0(12)
C2 C5 H1c5 5_566 . . 119.98
C4 C5 H1c5 . . . 120.01

loop_
_geom_bond_atom_site_label_1
_geom_bond_atom_site_label_2
_geom_bond_site_symmetry_1
_geom_bond_site_symmetry_2
_geom_bond_distance
Zn1 S1 . . 2.322(15)
Zn1 S1 . 2_554 2.379(19)
Zn1 S1 . 7_455 2.356(14)
Zn1 N1 . . 2.14(3)
N1 C1 . . 1.47(4)
N1 H1n1 . . 0.87
N1 H2n1 . . 0.87
C1 C4 . . 1.58(3)
C1 H1c1 . . 0.96
C1 H2c1 . . 0.96
C2 C4 . . 1.40(2)
C2 C5 . 5_566 1.40(2)
C2 H1c2 . . 0.96
C4 C5 . . 1.39(2)
C5 H1c5 . . 0.9596

loop_
_restr_angle_atom_site_label_1
_restr_angle_site_symmetry_1
_restr_angle_atom_site_label_2
_restr_angle_site_symmetry_2
_restr_angle_atom_site_label_3
_restr_angle_site_symmetry_3
_restr_angle_target
_restr_angle_target_weight_param
N1 . C1 . C4 . 109.47 0.5
C1 . C4 . C5 . 120 0.01
C1 . C4 . C2 . 120 0.01
C4 . C2 . C5 5_566 120 0.01
C2 . C5 5_566 C4 5_566 120 0.01
C5 5_566 C4 5_566 C2 5_566 120 0.01
C4 5_566 C2 5_566 C5 . 120 0.01
C2 5_566 C5 . C4 . 120 0.01
C5 . C4 . C2 . 120 0.01

loop_
_restr_distance_atom_site_label_1
_restr_distance_site_symmetry_1
_restr_distance_atom_site_label_2
_restr_distance_site_symmetry_2
_restr_distance_target
_restr_distance_target_weight_param
N1 . C1 . 1.45 0.01
C1 . C4 . 1.54 0.01
C4 . C2 . 1.4 0.005
C2 . C5 5_566 1.4 0.005
C5 5_566 C4 5_566 1.4 0.005
C4 5_566 C2 5_566 1.4 0.005
C2 5_566 C5 . 1.4 0.005
C5 . C4 . 1.4 0.005

loop_
_restr_torsion_atom_site_label_1
_restr_torsion_site_symmetry_1
_restr_torsion_atom_site_label_2
_restr_torsion_site_symmetry_2
_restr_torsion_atom_site_label_3
_restr_torsion_site_symmetry_3
_restr_torsion_atom_site_label_4
_restr_torsion_site_symmetry_4
_restr_torsion_angle_target
_restr_torsion_weight_param
C1 . C4 . C5 . C2 5_566 180 0.01
C1 . C4 . C2 . C5 5_566 180 0.01
C4 . C5 . C2 5_566 C4 5_566 0 0.01
C4 . C2 . C5 5_566 C4 5_566 0 0.01
